data_2209827
loop_
_publ_author_name
'Du, Zhi-Qiang'
'Huang, Zhi-Qiang'
'Du, Guan-Sheng'
'Jiang, Xuan-Zhen'

_publ_section_title
;
 Ethyl 4-acetoxy-6-(dimethylamino)-2-naphthoate
;
_journal_coeditor_code EZ2008
_journal_issue 8
_journal_name_full 'Acta Crystallographica Section E'
_journal_page_first o3469
_journal_page_last o3470
_journal_paper_doi 10.1107/S1600536806023397
_journal_volume 62
_journal_year 2006
_chemical_formula_iupac 'C17 H19 N O4'
_chemical_formula_moiety 'C17 H19 N O4'
_chemical_formula_sum 'C17 H19 N O4'
_chemical_formula_weight 301.33
_chemical_name_systematic
;
Ethyl 4-acetoxy-6-(dimethylamino)-2-naphthoate
;
_space_group_IT_number 14
_symmetry_cell_setting monoclinic
_symmetry_space_group_name_Hall '-P 2ybc'
_symmetry_space_group_name_H-M 'P 1 21/c 1'
_atom_sites_solution_hydrogens geom
_atom_sites_solution_primary direct
_atom_sites_solution_secondary difmap
_audit_creation_method SHELXL-97
_cell_angle_alpha 90.00
_cell_angle_beta 97.853(12)
_cell_angle_gamma 90.00
_cell_formula_units_Z 4
_cell_length_a 12.376(3)
_cell_length_b 7.0410(16)
_cell_length_c 17.945(6)
_cell_measurement_reflns_used 17384
_cell_measurement_temperature 298(2)
_cell_measurement_theta_max 27.5
_cell_measurement_theta_min 3.0
_cell_volume 1549.1(7)
_computing_cell_refinement PROCESS-AUTO
_computing_data_collection 'PROCESS-AUTO (Rigaku, 1998)'
_computing_data_reduction 'CrystalStructure (Rigaku/MSC and Rigaku, 2002)'
_computing_molecular_graphics 'ORTEP-3 for Windows (Farrugia, 1997)'
_computing_publication_material 'WinGX (Farrugia, 1999)'
_computing_structure_refinement 'SHELXL97 (Sheldrick, 1997)'
_computing_structure_solution 'SIR92 (Altomare <i>et al.</i>,  1993)'
_diffrn_ambient_temperature 298(2)
_diffrn_detector_area_resol_mean 10.00
_diffrn_measured_fraction_theta_full 0.999
_diffrn_measured_fraction_theta_max 0.999
_diffrn_measurement_device_type 'Rigaku R-AXIS RAPID'
_diffrn_measurement_method \w
_diffrn_radiation_monochromator graphite
_diffrn_radiation_source 'fine-focus sealed tube'
_diffrn_radiation_type MoK\a
_diffrn_radiation_wavelength 0.71075
_diffrn_reflns_av_R_equivalents 0.025
_diffrn_reflns_av_sigmaI/netI 0.015
_diffrn_reflns_limit_h_max 15
_diffrn_reflns_limit_h_min -15
_diffrn_reflns_limit_k_max 8
_diffrn_reflns_limit_k_min -8
_diffrn_reflns_limit_l_max 21
_diffrn_reflns_limit_l_min -21
_diffrn_reflns_number 20499
_diffrn_reflns_theta_full 25.59
_diffrn_reflns_theta_max 25.6
_diffrn_reflns_theta_min 3.0
_diffrn_standards_number 0
_exptl_absorpt_coefficient_mu 0.092
_exptl_absorpt_correction_type none
_exptl_crystal_colour yellow
_exptl_crystal_density_diffrn 1.292
_exptl_crystal_density_method 'not measured'
_exptl_crystal_description prism
_exptl_crystal_F_000 640
_exptl_crystal_size_max 0.51
_exptl_crystal_size_mid 0.48
_exptl_crystal_size_min 0.32
_refine_diff_density_max 0.274
_refine_diff_density_min -0.220
_refine_ls_extinction_coef 0.019(3)
_refine_ls_extinction_expression Fc^*^=kFc[1+0.001xFc^2^\l^3^/sin(2\q)]^-1/4^
_refine_ls_extinction_method SHELXL97
_refine_ls_goodness_of_fit_ref 1.10
_refine_ls_hydrogen_treatment constr
_refine_ls_matrix_type full
_refine_ls_number_parameters 200
_refine_ls_number_reflns 2916
_refine_ls_number_restraints 0
_refine_ls_restrained_S_all 1.10
_refine_ls_R_factor_all 0.051
_refine_ls_R_factor_gt 0.042
_refine_ls_shift/su_max 0.000
_refine_ls_shift/su_mean 0.000
_refine_ls_structure_factor_coef Fsqd
_refine_ls_weighting_details 'calc w=1/[\s^2^(Fo^2^)+(0.0701P)^2^+0.2653P] where P=(Fo^2^+2Fc^2^)/3'
_refine_ls_weighting_scheme calc
_refine_ls_wR_factor_gt 0.129
_refine_ls_wR_factor_ref 0.135
_reflns_number_gt 2326
_reflns_number_total 2916
_reflns_threshold_expression I>2\s(I)
_cod_data_source_file ez2008.cif
_cod_data_source_block I
_cod_original_sg_symbol_H-M 'P 21/c'
_cod_database_code 2209827
_cod_database_fobs_code 2209827

loop_
_symmetry_equiv_pos_as_xyz
'x, y, z'
'-x, y+1/2, -z+1/2'
'-x, -y, -z'
'x, -y-1/2, z-1/2'

loop_
_atom_site_type_symbol
_atom_site_label
_atom_site_fract_x
_atom_site_fract_y
_atom_site_fract_z
_atom_site_U_iso_or_equiv
_atom_site_adp_type
_atom_site_calc_flag
_atom_site_refinement_flags
_atom_site_occupancy
O O2 0.67839(9) -0.02324(16) 0.50486(6) 0.0578(3) Uani d . 1
O O3 0.66204(9) 0.36976(16) 0.27151(6) 0.0549(3) Uani d . 1
O O1 0.81044(12) 0.1026(2) 0.58746(7) 0.0755(4) Uani d . 1
N N1 0.86664(13) 0.9932(2) 0.28105(8) 0.0634(4) Uani d . 1
C C4 0.77706(11) 0.5496(2) 0.36375(8) 0.0433(3) Uani d . 1
O O4 0.49388(11) 0.3266(3) 0.30055(8) 0.0924(5) Uani d . 1
C C12 0.67154(16) -0.1793(2) 0.55692(10) 0.0603(5) Uani d . 1
H H6 0.6560 -0.1312 0.6050 0.072 Uiso calc R 1
H H7 0.7402 -0.2475 0.5650 0.072 Uiso calc R 1
C C6 0.85572(12) 0.8502(2) 0.33079(9) 0.0495(4) Uani d . 1
C C10 0.82541(12) 0.4120(2) 0.48923(9) 0.0497(4) Uani d . 1
H H5 0.8638 0.4200 0.5374 0.060 Uiso calc R 1
C C2 0.70229(13) 0.2449(2) 0.39687(9) 0.0493(4) Uani d . 1
H H1 0.6585 0.1400 0.3831 0.059 Uiso calc R 1
C C5 0.78780(12) 0.6946(2) 0.31173(9) 0.0476(4) Uani d . 1
H H2 0.7489 0.6870 0.2637 0.057 Uiso calc R 1
C C9 0.83551(12) 0.5585(2) 0.43755(8) 0.0459(4) Uani d . 1
C C1 0.76023(12) 0.2578(2) 0.47017(9) 0.0486(4) Uani d . 1
C C3 0.71073(12) 0.3861(2) 0.34656(8) 0.0461(4) Uani d . 1
C C8 0.90346(13) 0.7179(2) 0.45554(9) 0.0541(4) Uani d . 1
H H4 0.9420 0.7277 0.5037 0.065 Uiso calc R 1
C C11 0.75404(13) 0.1077(2) 0.52725(9) 0.0529(4) Uani d . 1
C C14 0.55366(14) 0.3377(2) 0.25453(9) 0.0543(4) Uani d . 1
C C7 0.91421(13) 0.8569(2) 0.40492(10) 0.0559(4) Uani d . 1
H H3 0.9606 0.9585 0.4188 0.067 Uiso calc R 1
C C17 0.94879(19) 1.1401(3) 0.29725(13) 0.0793(6) Uani d . 1
H H17 0.9439 1.2275 0.2559 0.119 Uiso calc R 1
H H19 1.0199 1.0831 0.3045 0.119 Uiso calc R 1
H H18 0.9369 1.2069 0.3421 0.119 Uiso calc R 1
C C16 0.80696(19) 0.9877(3) 0.20661(11) 0.0764(6) Uani d . 1
H H16 0.8239 1.0985 0.1792 0.115 Uiso calc R 1
H H15 0.7302 0.9849 0.2098 0.115 Uiso calc R 1
H H14 0.8269 0.8759 0.1811 0.115 Uiso calc R 1
C C13 0.58294(18) -0.3073(3) 0.52369(12) 0.0761(6) Uani d . 1
H H8 0.5770 -0.4122 0.5570 0.114 Uiso calc R 1
H H9 0.5991 -0.3539 0.4762 0.114 Uiso calc R 1
H H10 0.5153 -0.2387 0.5163 0.114 Uiso calc R 1
C C15 0.52252(17) 0.3147(3) 0.17233(10) 0.0711(5) Uani d . 1
H H13 0.5860 0.3284 0.1475 0.107 Uiso calc R 1
H H12 0.4698 0.4098 0.1542 0.107 Uiso calc R 1
H H11 0.4915 0.1909 0.1621 0.107 Uiso calc R 1

loop_
_atom_site_aniso_label
_atom_site_aniso_U_11
_atom_site_aniso_U_22
_atom_site_aniso_U_33
_atom_site_aniso_U_12
_atom_site_aniso_U_13
_atom_site_aniso_U_23
O2 0.0639(7) 0.0527(7) 0.0558(7) -0.0027(5) 0.0040(5) 0.0117(5)
O3 0.0569(7) 0.0632(7) 0.0431(6) -0.0161(5) 0.0011(5) -0.0022(5)
O1 0.0872(10) 0.0786(9) 0.0554(7) -0.0101(7) -0.0086(6) 0.0120(6)
N1 0.0764(10) 0.0531(8) 0.0618(9) -0.0155(7) 0.0135(7) 0.0009(7)
C4 0.0390(7) 0.0448(8) 0.0466(8) 0.0015(6) 0.0076(6) -0.0048(6)
O4 0.0547(8) 0.1563(16) 0.0653(9) -0.0009(9) 0.0050(7) 0.0000(9)
C12 0.0757(11) 0.0546(10) 0.0525(9) 0.0057(8) 0.0162(8) 0.0109(7)
C6 0.0485(8) 0.0459(8) 0.0561(9) -0.0018(6) 0.0145(7) -0.0054(7)
C10 0.0488(8) 0.0546(9) 0.0443(8) 0.0038(7) 0.0016(6) -0.0036(7)
C2 0.0495(8) 0.0465(8) 0.0513(9) -0.0043(7) 0.0052(7) -0.0024(7)
C5 0.0468(8) 0.0497(9) 0.0461(8) -0.0021(6) 0.0055(6) -0.0033(7)
C9 0.0420(8) 0.0478(8) 0.0477(8) 0.0021(6) 0.0049(6) -0.0064(6)
C1 0.0480(8) 0.0489(9) 0.0491(8) 0.0050(7) 0.0072(7) 0.0006(7)
C3 0.0443(8) 0.0503(8) 0.0430(8) -0.0030(6) 0.0035(6) -0.0043(6)
C8 0.0509(9) 0.0569(9) 0.0523(9) -0.0042(7) -0.0011(7) -0.0088(8)
C11 0.0545(9) 0.0534(9) 0.0507(9) 0.0064(7) 0.0072(7) 0.0018(7)
C14 0.0547(9) 0.0520(9) 0.0538(9) -0.0051(7) -0.0014(8) 0.0019(7)
C7 0.0509(9) 0.0511(9) 0.0652(10) -0.0100(7) 0.0064(8) -0.0103(8)
C17 0.0835(13) 0.0595(11) 0.0980(16) -0.0228(10) 0.0237(12) 0.0029(10)
C16 0.0989(15) 0.0617(12) 0.0685(12) -0.0074(10) 0.0107(11) 0.0129(9)
C13 0.0850(13) 0.0690(12) 0.0750(13) -0.0132(10) 0.0136(10) 0.0155(10)
C15 0.0756(12) 0.0761(13) 0.0560(11) -0.0165(10) -0.0114(9) 0.0029(9)

loop_
_atom_type_symbol
_atom_type_description
_atom_type_scat_dispersion_real
_atom_type_scat_dispersion_imag
_atom_type_scat_source
C C 0.0033 0.0016 'International Tables Vol C Tables 4.2.6.8 and 6.1.1.4'
H H 0.0000 0.0000 'International Tables Vol C Tables 4.2.6.8 and 6.1.1.4'
N N 0.0061 0.0033 'International Tables Vol C Tables 4.2.6.8 and 6.1.1.4'
O O 0.0106 0.0060 'International Tables Vol C Tables 4.2.6.8 and 6.1.1.4'

loop_
_geom_angle_atom_site_label_1
_geom_angle_atom_site_label_2
_geom_angle_atom_site_label_3
_geom_angle
C11 O2 C12 115.39(13)
C14 O3 C3 120.82(12)
C6 N1 C16 120.26(15)
C6 N1 C17 121.61(16)
C16 N1 C17 117.58(16)
C5 C4 C9 120.39(14)
C5 C4 C3 123.32(14)
C9 C4 C3 116.28(14)
O2 C12 C13 107.85(14)
O2 C12 H6 110.1
C13 C12 H6 110.1
O2 C12 H7 110.1
C13 C12 H7 110.1
H6 C12 H7 108.5
N1 C6 C5 121.97(15)
N1 C6 C7 120.19(14)
C5 C6 C7 117.84(14)
C1 C10 C9 121.37(14)
C1 C10 H5 119.3
C9 C10 H5 119.3
C3 C2 C1 119.84(14)
C3 C2 H1 120.1
C1 C2 H1 120.1
C6 C5 C4 121.17(14)
C6 C5 H2 119.4
C4 C5 H2 119.4
C10 C9 C8 122.45(14)
C10 C9 C4 120.23(14)
C8 C9 C4 117.33(14)
C10 C1 C2 119.38(14)
C10 C1 C11 118.54(14)
C2 C1 C11 122.07(15)
C2 C3 O3 121.13(13)
C2 C3 C4 122.90(14)
O3 C3 C4 115.70(13)
C7 C8 C9 122.05(15)
C7 C8 H4 119.0
C9 C8 H4 119.0
O1 C11 O2 123.05(15)
O1 C11 C1 124.32(16)
O2 C11 C1 112.63(13)
O4 C14 O3 123.27(15)
O4 C14 C15 125.77(17)
O3 C14 C15 110.94(15)
C8 C7 C6 121.21(14)
C8 C7 H3 119.4
C6 C7 H3 119.4
N1 C17 H17 109.5
N1 C17 H19 109.5
H17 C17 H19 109.5
N1 C17 H18 109.5
H17 C17 H18 109.5
H19 C17 H18 109.5
N1 C16 H16 109.5
N1 C16 H15 109.5
H16 C16 H15 109.5
N1 C16 H14 109.5
H16 C16 H14 109.5
H15 C16 H14 109.5
C12 C13 H8 109.5
C12 C13 H9 109.5
H8 C13 H9 109.5
C12 C13 H10 109.5
H8 C13 H10 109.5
H9 C13 H10 109.5
C14 C15 H13 109.5
C14 C15 H12 109.5
H13 C15 H12 109.5
C14 C15 H11 109.5
H13 C15 H11 109.5
H12 C15 H11 109.5

loop_
_geom_bond_atom_site_label_1
_geom_bond_atom_site_label_2
_geom_bond_distance
O2 C11 1.336(2)
O2 C12 1.4520(19)
O3 C14 1.353(2)
O3 C3 1.4031(18)
O1 C11 1.2040(19)
N1 C6 1.365(2)
N1 C16 1.436(2)
N1 C17 1.451(2)
C4 C5 1.402(2)
C4 C9 1.421(2)
C4 C3 1.423(2)
O4 C14 1.184(2)
C12 C13 1.480(3)
C12 H6 0.9700
C12 H7 0.9700
C6 C5 1.394(2)
C6 C7 1.426(2)
C10 C1 1.368(2)
C10 C9 1.404(2)
C10 H5 0.9300
C2 C3 1.356(2)
C2 C1 1.412(2)
C2 H1 0.9300
C5 H2 0.9300
C9 C8 1.413(2)
C1 C11 1.481(2)
C8 C7 1.354(2)
C8 H4 0.9300
C14 C15 1.482(2)
C7 H3 0.9300
C17 H17 0.9600
C17 H19 0.9600
C17 H18 0.9600
C16 H16 0.9600
C16 H15 0.9600
C16 H14 0.9600
C13 H8 0.9600
C13 H9 0.9600
C13 H10 0.9600
C15 H13 0.9600
C15 H12 0.9600
C15 H11 0.9600

loop_
_cod_related_entry_id
_cod_related_entry_database
_cod_related_entry_code
1 ChemSpider 21127757
